data_7236411
loop_
_publ_author_name
'Malzner, Frederik J.'
'Prescimone, Alessandro'
'Constable, Edwin C.'
'Housecroft, Catherine E.'
'Willgert, Markus'

_publ_section_title
;
 Exploring simple ancillary ligands in copper-based dye-sensitized solar
 cells: effects of a heteroatom switch and of co-sensitization
;
_journal_issue 9
_journal_name_full 'Journal of Materials Chemistry A'
_journal_page_first 4671
_journal_paper_doi 10.1039/C6TA10947K
_journal_volume 5
_journal_year 2017
_chemical_compound_source 'F. Malzner'
_chemical_formula_moiety '[C26 H20 Cu1 F6 N4 O2 P1] + 0.5(CH2Cl2)'
_chemical_formula_sum 'C26.5 H21 Cl Cu F6 N4 O2 P'
_chemical_formula_weight 671.44
_space_group_IT_number 15
_space_group_name_Hall '-C 2yc'
_space_group_name_H-M_alt 'C 1 2/c 1'
_symmetry_cell_setting monoclinic
_symmetry_space_group_name_Hall '-C 2yc'
_symmetry_space_group_name_H-M 'C 1 2/c 1'
_atom_sites_solution_hydrogens difmap
_atom_sites_solution_primary other
_audit_creation_date 2016-08-02
_audit_creation_method CRYSTALS_ver_14.61_build_5809
_audit_update_record
;
2016-09-27 deposited with the CCDC.
2017-01-31 downloaded from the CCDC.
;
_cell_angle_alpha 90
_cell_angle_beta 90.929(4)
_cell_angle_gamma 90
_cell_formula_units_Z 8
_cell_length_a 29.0226(18)
_cell_length_b 14.9554(10)
_cell_length_c 12.9437(9)
_cell_measurement_reflns_used 9782
_cell_measurement_temperature 123
_cell_measurement_theta_max 70
_cell_measurement_theta_min 3
_cell_volume 5617.4(6)
_computing_cell_refinement 'Apex2 (Bruker AXS, 2006)'
_computing_data_collection 'Apex2 (Bruker AXS, 2006)'
_computing_data_reduction 'Apex2 (Bruker AXS, 2006)'
_computing_molecular_graphics 'CAMERON (Watkin et al., 1996)'
_computing_publication_material 'CRYSTALS (Betteridge et al., 2003)'
_computing_structure_refinement 'CRYSTALS (Betteridge et al., 2003)'
_computing_structure_solution 'Superflip (Palatinus & Chapuis, 2007)'
_diffrn_ambient_temperature 123
_diffrn_measured_fraction_theta_full 0.974
_diffrn_measured_fraction_theta_max 0.940
_diffrn_measurement_device Area
_diffrn_measurement_device_type 'Bruker Kappa Apex2'
_diffrn_measurement_method '\f & \w scans'
_diffrn_radiation_monochromator graphite
_diffrn_radiation_type 'Cu K\a'
_diffrn_radiation_wavelength 1.54178
_diffrn_reflns_av_R_equivalents 0.030
_diffrn_reflns_limit_h_max 34
_diffrn_reflns_limit_h_min -34
_diffrn_reflns_limit_k_max 17
_diffrn_reflns_limit_k_min 0
_diffrn_reflns_limit_l_max 15
_diffrn_reflns_limit_l_min 0
_diffrn_reflns_number 5039
_diffrn_reflns_theta_full 68.000
_diffrn_reflns_theta_max 70.331
_diffrn_reflns_theta_min 3.046
_diffrn_standards_number 0
_exptl_absorpt_coefficient_mu 3.172
_exptl_absorpt_correction_T_max 0.83
_exptl_absorpt_correction_T_min 0.73
_exptl_absorpt_correction_type multi-scan
_exptl_absorpt_process_details 'SADABS (Siemens, 1996)'
_exptl_crystal_colour \^a\/E?orange\^a\/E?
_exptl_crystal_density_diffrn 1.59
_exptl_crystal_density_method 'not measured'
_exptl_crystal_description block
_exptl_crystal_F_000 2712
_exptl_crystal_recrystallization_method
; 
 DCM / Et2O
;
_exptl_crystal_size_max 0.130
_exptl_crystal_size_mid 0.110
_exptl_crystal_size_min 0.080
_platon_squeeze_details
;
This equates to 18 e-/formula unit. It can be rationalised as 0.5 DCM molecule
per formula unit. ALL formulae and numbers take account for this result.
;
_refine_diff_density_max 1.13
_refine_diff_density_min -0.94
_refine_ls_extinction_method None
_refine_ls_goodness_of_fit_ref 1.0095
_refine_ls_hydrogen_treatment constr
_refine_ls_matrix_type full
_refine_ls_number_parameters 361
_refine_ls_number_reflns 4949
_refine_ls_number_restraints 446
_refine_ls_R_factor_all 0.1171
_refine_ls_R_factor_gt 0.1000
_refine_ls_shift/su_max 0.0015175
_refine_ls_shift/su_mean 0.0000429
_refine_ls_structure_factor_coef Fsqd
_refine_ls_weighting_details
;
 Method, part 1, Chebychev polynomial, (Watkin, 1994, Prince, 1982) 
 [weight] = 1.0/[A~0~*T~0~(x)+A~1~*T~1~(x) ... +A~n-1~]*T~n-1~(x)] 
 where A~i~ are the Chebychev coefficients listed below and x= Fcalc/Fmax 
 Method = Robust Weighting (Prince, 1982) 
 W = [weight] * [1-(deltaF/6*sigmaF)^2^]^2^ 
 A~i~ are: 
 7.12 10.7 4.88 1.22 
;
_refine_ls_weighting_scheme calc
_refine_ls_wR_factor_all 0.2359
_refine_ls_wR_factor_gt 0.2272
_refine_ls_wR_factor_ref 0.2353
_reflns_limit_h_max 34
_reflns_limit_h_min -34
_reflns_limit_k_max 17
_reflns_limit_k_min 0
_reflns_limit_l_max 15
_reflns_limit_l_min 0
_reflns_number_gt 4013
_reflns_number_total 5039
_reflns_threshold_expression I>2.0\s(I)
_oxford_diffrn_Wilson_B_factor 0.00
_oxford_diffrn_Wilson_scale 0.00
_oxford_refine_ls_r_factor_ref 0.1164
_oxford_refine_ls_scale 0.034388(9)
_oxford_reflns_number_all 4974
_oxford_reflns_threshold_expression_ref I>-3.0\s(I)
_oxford_structure_analysis_title 'fjm167_123k_0m in C2/c'
_cod_data_source_file c6ta10947k2.cif
_cod_data_source_block FJM167_123K
_cod_depositor_comments
;
The following automatic conversions were performed:

data item '_atom_sites_solution_primary' value 'Other' was changed to
'other' in accordance with the
/home/saulius/struct/COD-crude-data/automatic-downloads/DataCite-retrospective/RSC/depositions/lib/dictionaries/cif_core.dic
dictionary named 'cif_core.dic' version 2.4.2 last updated on
2011-04-26.

Automatic conversion script
Id: cif_fix_values 6909 2019-04-08 15:41:33Z antanas 
;
_cod_original_sg_symbol_H-M 'C 2/c '
_cod_original_formula_sum 'C26.50 H21 Cl1 Cu1 F6 N4 O2 P1'
_cod_database_code 7236411

loop_
_symmetry_equiv_pos_as_xyz
x,y,z
-x,-y,-z
x+1/2,y+1/2,z
-x+1/2,-y+1/2,-z
x,-y,z+1/2
-x,y,-z+1/2
x+1/2,-y+1/2,z+1/2
-x+1/2,y+1/2,-z+1/2

loop_
_atom_site_label
_atom_site_type_symbol
_atom_site_fract_x
_atom_site_fract_y
_atom_site_fract_z
_atom_site_U_iso_or_equiv
_atom_site_occupancy
_atom_site_adp_type
_atom_site_refinement_flags_posn
_atom_site_refinement_flags_adp
C1 C 0.54790(17) 0.5186(4) 0.3844(4) 0.0649 1.0000 Uani . U
C2 C 0.5675(2) 0.6026(4) 0.3935(4) 0.0737 1.0000 Uani . U
C3 C 0.5388(2) 0.6760(5) 0.3893(4) 0.0808 1.0000 Uani . U
C4 C 0.4909(2) 0.6660(5) 0.3790(4) 0.0751 1.0000 Uani . U
C5 C 0.47048(19) 0.5828(4) 0.3721(4) 0.0660 1.0000 Uani . U
C6 C 0.50026(16) 0.5104(4) 0.3744(3) 0.0572 1.0000 Uani . U
C7 C 0.53109(15) 0.3791(4) 0.3775(4) 0.0580 1.0000 Uani . U
C8 C 0.53400(16) 0.2826(4) 0.3801(4) 0.0587 1.0000 Uani . U
C9 C 0.49699(17) 0.2268(4) 0.3836(4) 0.0632 1.0000 Uani . U
C10 C 0.5046(2) 0.1352(5) 0.3936(5) 0.0711 1.0000 Uani . U
C11 C 0.5491(2) 0.1055(5) 0.4047(5) 0.0754 1.0000 Uani . U
C12 C 0.58590(19) 0.1663(5) 0.4016(4) 0.0705 1.0000 Uani . U
C13 C 0.6351(2) 0.1343(5) 0.4122(5) 0.0852 1.0000 Uani . U
C14 C 0.68311(16) 0.3348(4) 0.6181(4) 0.0590 1.0000 Uani . U
C15 C 0.65405(19) 0.3114(5) 0.6972(5) 0.0819 1.0000 Uani . U
C16 C 0.6745(2) 0.2935(4) 0.7935(4) 0.0737 1.0000 Uani . U
C17 C 0.7213(2) 0.3042(4) 0.8095(4) 0.0693 1.0000 Uani . U
C18 C 0.75074(19) 0.3276(4) 0.7306(4) 0.0654 1.0000 Uani . U
C19 C 0.73003(16) 0.3412(3) 0.6364(4) 0.0560 1.0000 Uani . U
C20 C 0.71411(15) 0.3713(3) 0.4756(4) 0.0534 1.0000 Uani . U
C21 C 0.72201(15) 0.3908(3) 0.3672(4) 0.0505 1.0000 Uani . U
C22 C 0.76342(16) 0.4114(4) 0.3266(4) 0.0589 1.0000 Uani . U
C23 C 0.76654(18) 0.4278(4) 0.2230(4) 0.0654 1.0000 Uani . U
C24 C 0.72727(19) 0.4235(4) 0.1631(4) 0.0601 1.0000 Uani . U
C25 C 0.68566(18) 0.4055(3) 0.2081(4) 0.0562 1.0000 Uani . U
C26 C 0.6413(2) 0.4023(4) 0.1459(4) 0.0722 1.0000 Uani . U
Cu1 Cu 0.62561(2) 0.35775(7) 0.39588(6) 0.0763 1.0000 Uani . U
N1 N 0.56638(13) 0.4333(3) 0.3854(3) 0.0630 1.0000 Uani . U
O1 O 0.48963(10) 0.4199(2) 0.3697(2) 0.0563 1.0000 Uani . U
N2 N 0.57860(14) 0.2533(3) 0.3897(3) 0.0626 1.0000 Uani . U
N3 N 0.67430(13) 0.3547(3) 0.5132(3) 0.0603 1.0000 Uani . U
O2 O 0.75009(10) 0.3646(2) 0.5435(3) 0.0541 1.0000 Uani . U
N4 N 0.68223(13) 0.3868(3) 0.3098(3) 0.0528 1.0000 Uani . U
P1 P 0.64009(5) 0.12980(11) 0.05736(13) 0.0701 1.0000 Uani . U
F5 F 0.6149(2) 0.1709(4) 0.1574(4) 0.1266 1.0000 Uani . U
F6 F 0.66526(16) 0.0662(3) 0.1342(6) 0.1557 1.0000 Uani . U
F3 F 0.60017(12) 0.0584(3) 0.0463(3) 0.0919 1.0000 Uani . U
F1 F 0.67951(13) 0.2017(3) 0.0675(5) 0.1404 1.0000 Uani . U
F2 F 0.61169(17) 0.2007(3) -0.0058(4) 0.1287 1.0000 Uani . U
F4 F 0.6637(3) 0.0896(5) -0.0348(6) 0.1965 1.0000 Uani . U
H21 H 0.5999 0.6097 0.4024 0.0895 1.0000 Uiso R .
H31 H 0.5516 0.7343 0.3936 0.0966 1.0000 Uiso R .
H41 H 0.4721 0.7180 0.3760 0.0900 1.0000 Uiso R .
H51 H 0.4380 0.5756 0.3665 0.0789 1.0000 Uiso R .
H91 H 0.4665 0.2498 0.3791 0.0763 1.0000 Uiso R .
H101 H 0.4796 0.0942 0.3927 0.0852 1.0000 Uiso R .
H111 H 0.5550 0.0435 0.4143 0.0909 1.0000 Uiso R .
H131 H 0.6550 0.1846 0.4088 0.1024 1.0000 Uiso R .
H132 H 0.6397 0.1046 0.4764 0.1024 1.0000 Uiso R .
H133 H 0.6417 0.0944 0.3573 0.1024 1.0000 Uiso R .
H151 H 0.6216 0.3076 0.6866 0.0988 1.0000 Uiso R .
H161 H 0.6559 0.2740 0.8488 0.0886 1.0000 Uiso R .
H171 H 0.7338 0.2952 0.8770 0.0843 1.0000 Uiso R .
H181 H 0.7830 0.3335 0.7415 0.0783 1.0000 Uiso R .
H221 H 0.7902 0.4140 0.3697 0.0712 1.0000 Uiso R .
H231 H 0.7953 0.4423 0.1933 0.0783 1.0000 Uiso R .
H241 H 0.7287 0.4328 0.0907 0.0732 1.0000 Uiso R .
H261 H 0.6164 0.3890 0.1902 0.0861 1.0000 Uiso R .
H262 H 0.6361 0.4586 0.1139 0.0861 1.0000 Uiso R .
H263 H 0.6434 0.3573 0.0944 0.0861 1.0000 Uiso R .

loop_
_atom_site_aniso_label
_atom_site_aniso_U_11
_atom_site_aniso_U_22
_atom_site_aniso_U_33
_atom_site_aniso_U_23
_atom_site_aniso_U_13
_atom_site_aniso_U_12
C1 0.0574(19) 0.0884(19) 0.048(2) 0.029(2) -0.024(2) -0.0208(15)
C2 0.077(3) 0.096(3) 0.047(3) 0.030(3) -0.027(2) -0.034(2)
C3 0.105(3) 0.085(3) 0.052(3) 0.018(3) -0.033(3) -0.030(2)
C4 0.099(3) 0.079(3) 0.046(3) 0.012(3) -0.022(3) -0.013(2)
C5 0.072(3) 0.079(2) 0.046(3) 0.017(2) -0.027(2) -0.0058(17)
C6 0.0557(19) 0.0771(18) 0.038(2) 0.014(2) -0.018(2) -0.0134(15)
C7 0.0406(12) 0.0884(18) 0.045(2) 0.018(2) -0.0113(17) -0.0083(13)
C8 0.0453(16) 0.0871(19) 0.043(2) 0.007(2) -0.0147(19) -0.0067(14)
C9 0.048(2) 0.090(2) 0.051(3) 0.005(3) -0.011(2) -0.0085(18)
C10 0.064(2) 0.085(2) 0.064(3) 0.003(3) -0.012(2) -0.020(2)
C11 0.076(2) 0.084(3) 0.066(3) 0.007(3) -0.017(3) -0.004(2)
C12 0.058(2) 0.097(2) 0.056(3) 0.014(3) -0.010(2) 0.0029(18)
C13 0.060(2) 0.120(5) 0.075(4) 0.022(4) -0.002(3) 0.010(3)
C14 0.0479(18) 0.077(3) 0.0518(18) 0.003(2) -0.0099(14) 0.010(2)
C15 0.046(2) 0.123(5) 0.076(3) 0.039(4) -0.0054(17) 0.018(3)
C16 0.074(2) 0.087(4) 0.060(2) 0.022(3) 0.002(2) 0.029(3)
C17 0.079(2) 0.079(4) 0.049(2) 0.009(2) -0.0165(19) 0.025(3)
C18 0.063(3) 0.069(3) 0.063(2) 0.001(2) -0.0191(17) 0.006(2)
C19 0.0482(18) 0.062(3) 0.0574(18) 0.005(2) -0.0116(15) 0.002(2)
C20 0.0390(13) 0.065(3) 0.0552(17) -0.001(2) -0.0145(12) 0.0034(18)
C21 0.0412(12) 0.053(3) 0.0564(17) 0.000(2) -0.0134(12) -0.0014(18)
C22 0.0434(18) 0.064(3) 0.069(2) 0.002(2) -0.0133(17) -0.004(2)
C23 0.054(2) 0.068(3) 0.074(2) 0.006(3) 0.0014(19) -0.009(2)
C24 0.067(2) 0.056(3) 0.057(3) 0.006(2) -0.0042(16) 0.002(2)
C25 0.062(2) 0.054(3) 0.0525(18) 0.004(2) -0.0133(15) -0.007(2)
C26 0.075(3) 0.080(4) 0.060(3) 0.007(3) -0.025(2) -0.013(3)
Cu1 0.0395(4) 0.1212(8) 0.0675(5) 0.0273(5) -0.0170(3) -0.0133(4)
N1 0.0429(14) 0.097(2) 0.049(2) 0.023(2) -0.0211(15) -0.0140(11)
O1 0.0434(13) 0.0766(17) 0.0482(17) 0.0132(16) -0.0199(13) -0.0092(12)
N2 0.0461(15) 0.0940(18) 0.047(2) 0.012(2) -0.0109(15) -0.0052(12)
N3 0.0420(14) 0.081(3) 0.0572(17) 0.014(2) -0.0122(11) 0.0015(18)
O2 0.0412(14) 0.064(2) 0.0569(15) 0.0053(15) -0.0167(11) 0.0007(14)
N4 0.0412(13) 0.064(2) 0.0528(15) 0.0042(17) -0.0134(11) -0.0064(16)
P1 0.0485(7) 0.0734(9) 0.0878(10) 0.0222(7) -0.0146(6) 0.0075(6)
F5 0.166(4) 0.122(3) 0.092(2) -0.022(2) 0.007(2) -0.018(3)
F6 0.108(3) 0.104(3) 0.252(5) 0.082(3) -0.093(3) -0.007(2)
F3 0.0685(19) 0.098(2) 0.108(3) -0.011(2) -0.0175(17) -0.0105(16)
F1 0.059(2) 0.089(3) 0.272(6) 0.051(3) -0.033(3) -0.0068(16)
F2 0.123(3) 0.129(3) 0.132(3) 0.057(3) -0.065(3) 0.008(2)
F4 0.197(6) 0.176(6) 0.220(5) -0.027(4) 0.136(5) -0.014(4)

loop_
_atom_type_symbol
_atom_type_scat_dispersion_real
_atom_type_scat_dispersion_imag
_atom_type_scat_Cromer_Mann_a1
_atom_type_scat_Cromer_Mann_b1
_atom_type_scat_Cromer_Mann_a2
_atom_type_scat_Cromer_Mann_b2
_atom_type_scat_Cromer_Mann_a3
_atom_type_scat_Cromer_Mann_b3
_atom_type_scat_Cromer_Mann_a4
_atom_type_scat_Cromer_Mann_b4
_atom_type_scat_Cromer_Mann_c
_atom_type_scat_source
C 0.0181 0.0091 2.3100 20.8439 1.0200 10.2075 1.5886 0.5687 0.8650 51.6512 0.2156 'International Tables Vol C 4.2.6.8 and 6.1.1.4'
H 0.0000 0.0000 0.4930 10.5109 0.3229 26.1257 0.1402 3.1424 0.0408 57.7998 0.0030 'International Tables Vol C 4.2.6.8 and 6.1.1.4'
N 0.0311 0.0180 12.2126 0.0057 3.1322 9.8933 2.0125 28.9975 1.1663 0.5826 -11.5290 'International Tables Vol C 4.2.6.8 and 6.1.1.4'
O 0.0492 0.0322 3.0485 13.2771 2.2868 5.7011 1.5463 0.3239 0.8670 32.9089 0.2508 'International Tables Vol C 4.2.6.8 and 6.1.1.4'
F 0.0727 0.0534 3.5392 10.2825 2.6412 4.2944 1.5170 0.2615 1.0243 26.1476 0.2776 'International Tables Vol C 4.2.6.8 and 6.1.1.4'
P 0.2955 0.4335 6.4345 1.9067 4.1791 27.1570 1.7800 0.5260 1.4908 68.1645 1.1149 'International Tables Vol C 4.2.6.8 and 6.1.1.4'
Cu -1.9646 0.5888 13.3380 3.5828 7.1676 0.2470 5.6158 11.3966 1.6735 64.8126 1.1910 'International Tables Vol C 4.2.6.8 and 6.1.1.4'

loop_
_geom_angle_atom_site_label_1
_geom_angle_atom_site_label_2
_geom_angle_atom_site_label_3
_geom_angle
_geom_angle_publ_flag
C2 C1 C6 119.7(6) yes
C2 C1 N1 132.6(5) yes
C6 C1 N1 107.6(5) yes
C1 C2 C3 118.1(5) yes
C1 C2 H21 121.1 no
C3 C2 H21 120.8 no
C2 C3 C4 121.2(6) yes
C2 C3 H31 119.4 no
C4 C3 H31 119.4 no
C3 C4 C5 121.7(7) yes
C3 C4 H41 119.1 no
C5 C4 H41 119.2 no
C4 C5 C6 115.9(5) yes
C4 C5 H51 122.0 no
C6 C5 H51 122.1 no
C1 C6 C5 123.4(5) yes
C1 C6 O1 108.1(5) yes
C5 C6 O1 128.5(4) yes
C8 C7 Cu1 79.9(3) yes
C8 C7 N1 124.8(5) yes
Cu1 C7 N1 44.9(3) yes
C8 C7 O1 120.2(4) yes
Cu1 C7 O1 159.8(4) yes
N1 C7 O1 114.9(5) yes
C7 C8 C9 124.5(5) yes
C7 C8 N2 112.1(4) yes
C9 C8 N2 123.1(6) yes
C8 C9 C10 118.7(5) yes
C8 C9 H91 120.6 no
C10 C9 H91 120.6 no
C9 C10 C11 118.5(5) yes
C9 C10 H101 120.8 no
C11 C10 H101 120.7 no
C10 C11 C12 120.2(6) yes
C10 C11 H111 119.9 no
C12 C11 H111 120.0 no
C11 C12 C13 120.7(6) yes
C11 C12 N2 121.2(5) yes
C13 C12 N2 118.1(6) yes
C12 C13 H131 108.6 no
C12 C13 H132 110.3 no
H131 C13 H132 109.5 no
C12 C13 H133 109.4 no
H131 C13 H133 109.5 no
H132 C13 H133 109.5 no
C15 C14 C19 120.2(5) yes
C15 C14 N3 131.6(5) yes
C19 C14 N3 108.2(5) yes
C14 C15 C16 117.0(5) yes
C14 C15 H151 121.5 no
C16 C15 H151 121.5 no
C15 C16 C17 120.9(5) yes
C15 C16 H161 119.4 no
C17 C16 H161 119.6 no
C16 C17 C18 122.4(5) yes
C16 C17 H171 118.8 no
C18 C17 H171 118.8 no
C17 C18 C19 115.3(5) yes
C17 C18 H181 122.2 no
C19 C18 H181 122.5 no
C14 C19 C18 124.1(5) yes
C14 C19 O2 107.2(4) yes
C18 C19 O2 128.7(5) yes
C21 C20 Cu1 79.3(2) yes
C21 C20 N3 124.1(4) yes
Cu1 C20 N3 44.8(2) yes
C21 C20 O2 120.5(4) yes
Cu1 C20 O2 159.7(4) yes
N3 C20 O2 115.3(4) yes
C20 C21 C22 125.1(4) yes
C20 C21 Cu1 70.8(2) yes
C22 C21 Cu1 164.1(3) yes
C20 C21 N4 111.8(4) yes
C22 C21 N4 123.1(4) yes
Cu1 C21 N4 41.0(2) yes
C21 C22 C23 119.6(4) yes
C21 C22 H221 120.2 no
C23 C22 H221 120.1 no
C22 C23 C24 118.6(5) yes
C22 C23 H231 120.7 no
C24 C23 H231 120.7 no
C23 C24 C25 119.9(5) yes
C23 C24 H241 120.1 no
C25 C24 H241 120.0 no
C24 C25 C26 121.9(5) yes
C24 C25 N4 122.1(4) yes
C26 C25 N4 116.0(5) yes
C25 C26 H261 109.6 no
C25 C26 H262 109.4 no
H261 C26 H262 109.5 no
C25 C26 H263 109.4 no
H261 C26 H263 109.5 no
H262 C26 H263 109.5 no
C20 Cu1 C7 159.83(16) yes
C20 Cu1 C21 29.86(14) yes
C7 Cu1 C21 159.29(15) yes
C20 Cu1 N1 139.02(17) yes
C7 Cu1 N1 26.66(18) yes
C21 Cu1 N1 135.30(16) yes
C20 Cu1 N2 132.62(16) yes
C7 Cu1 N2 55.48(18) yes
C21 Cu1 N2 140.03(17) yes
N1 Cu1 N2 82.12(18) yes
C20 Cu1 N3 26.12(16) yes
C7 Cu1 N3 137.19(16) yes
C21 Cu1 N3 55.97(15) yes
N1 Cu1 N3 128.54(19) yes
N2 Cu1 N3 117.06(17) yes
C20 Cu1 N4 55.76(15) yes
C7 Cu1 N4 137.05(15) yes
C21 Cu1 N4 25.91(15) yes
N1 Cu1 N4 121.62(16) yes
N2 Cu1 N4 132.21(18) yes
N3 Cu1 N4 81.88(16) yes
C1 N1 C7 105.5(4) yes
C1 N1 Cu1 146.0(3) yes
C7 N1 Cu1 108.4(4) yes
C6 O1 C7 103.9(4) yes
C8 N2 C12 118.2(5) yes
C8 N2 Cu1 112.5(4) yes
C12 N2 Cu1 129.0(4) yes
C14 N3 C20 104.8(4) yes
C14 N3 Cu1 145.8(3) yes
C20 N3 Cu1 109.1(3) yes
C19 O2 C20 104.5(4) yes
C21 N4 C25 116.5(4) yes
C21 N4 Cu1 113.1(3) yes
C25 N4 Cu1 130.3(3) yes
F5 P1 F6 86.2(4) yes
F5 P1 F3 89.4(3) yes
F6 P1 F3 88.9(2) yes
F5 P1 F1 90.6(3) yes
F6 P1 F1 91.8(3) yes
F3 P1 F1 179.3(2) yes
F5 P1 F2 85.4(3) yes
F6 P1 F2 171.6(4) yes
F3 P1 F2 91.8(2) yes
F1 P1 F2 87.5(3) yes
F5 P1 F4 178.8(4) yes
F6 P1 F4 92.7(5) yes
F3 P1 F4 90.1(3) yes
F1 P1 F4 89.9(4) yes
F2 P1 F4 95.7(5) yes

loop_
_geom_bond_atom_site_label_1
_geom_bond_atom_site_label_2
_geom_bond_distance
_geom_bond_publ_flag
C1 C2 1.383(8) yes
C1 C6 1.392(7) yes
C1 N1 1.384(8) yes
C2 C3 1.379(10) yes
C2 H21 0.950 no
C3 C4 1.402(9) yes
C3 H31 0.950 no
C4 C5 1.381(9) yes
C4 H41 0.950 no
C5 C6 1.386(8) yes
C5 H51 0.950 no
C6 O1 1.389(7) yes
C7 C8 1.447(8) yes
C7 Cu1 2.768(5) yes
C7 N1 1.309(6) yes
C7 O1 1.351(6) yes
C8 C9 1.362(7) yes
C8 N2 1.370(6) yes
C9 C10 1.393(9) yes
C9 H91 0.950 no
C10 C11 1.369(9) yes
C10 H101 0.950 no
C11 C12 1.405(9) yes
C11 H111 0.950 no
C12 C13 1.510(8) yes
C12 N2 1.327(8) yes
C13 H131 0.950 no
C13 H132 0.950 no
C13 H133 0.950 no
C14 C15 1.381(8) yes
C14 C19 1.382(7) yes
C14 N3 1.409(7) yes
C15 C16 1.398(8) yes
C15 H151 0.950 no
C16 C17 1.379(8) yes
C16 H161 0.950 no
C17 C18 1.387(8) yes
C17 H171 0.950 no
C18 C19 1.367(7) yes
C18 H181 0.950 no
C19 O2 1.389(6) yes
C20 C21 1.455(7) yes
C20 Cu1 2.760(4) yes
C20 N3 1.285(6) yes
C20 O2 1.357(6) yes
C21 C22 1.355(7) yes
C21 Cu1 2.871(4) yes
C21 N4 1.364(6) yes
C22 C23 1.368(8) yes
C22 H221 0.950 no
C23 C24 1.369(7) yes
C23 H231 0.950 no
C24 C25 1.376(7) yes
C24 H241 0.950 no
C25 C26 1.509(7) yes
C25 N4 1.351(7) yes
C26 H261 0.950 no
C26 H262 0.950 no
C26 H263 0.950 no
Cu1 N1 2.060(5) yes
Cu1 N2 2.074(5) yes
Cu1 N3 2.058(4) yes
Cu1 N4 2.047(4) yes
P1 F5 1.618(5) yes
P1 F6 1.550(4) yes
P1 F3 1.581(4) yes
P1 F1 1.573(4) yes
P1 F2 1.565(4) yes
P1 F4 1.511(6) yes

loop_
_platon_squeeze_void_nr
_platon_squeeze_void_average_x
_platon_squeeze_void_average_y
_platon_squeeze_void_average_z
_platon_squeeze_void_volume
_platon_squeeze_void_count_electrons
_platon_squeeze_void_content
1 0.000 0.401 0.250 152 36 ' '
2 0.500 0.901 0.250 152 36 ' '
3 0.000 0.599 0.750 152 36 ' '
4 0.500 0.099 0.750 152 36 ' '
